data_4032158
loop_
_publ_author_name
'Tong, Thu Minh Thi'
'Soeta, Takahiro'
'Suga, Takuya'
'Kawamoto, Keisuke'
'Hayashi, Yoshihito'
'Ukaji, Yutaka'

_publ_section_title
;
 Formal Total Synthesis of Manzacidin C Based on Asymmetric 1,3-Dipolar
 Cycloaddition of Azomethine Imines.
;
_journal_issue 4
_journal_name_full 'The Journal of organic chemistry'
_journal_page_first 1969
_journal_page_last 1976
_journal_paper_doi 10.1021/acs.joc.6b02816
_journal_volume 82
_journal_year 2017
_chemical_absolute_configuration rmad
_chemical_formula_sum 'C23 H27 N3 O3'
_chemical_formula_weight 393.47
_space_group_crystal_system monoclinic
_space_group_IT_number 4
_space_group_name_Hall 'P 2yb'
_space_group_name_H-M_alt 'P 1 21 1'
_symmetry_space_group_name_Hall 'P 2yb'
_symmetry_space_group_name_H-M 'P 1 21 1'
_atom_sites_solution_hydrogens mixed
_audit_creation_method SHELXL-2014/7
_audit_update_record
;
2016-10-29 # Formatted by publCIF
;
_cell_angle_alpha 90
_cell_angle_beta 95.5090(10)
_cell_angle_gamma 90
_cell_formula_units_Z 2
_cell_length_a 9.5902(2)
_cell_length_b 9.9373(3)
_cell_length_c 10.7178(3)
_cell_measurement_reflns_used 8142
_cell_measurement_temperature 93(2)
_cell_measurement_theta_max 72.46
_cell_measurement_theta_min 4.14
_cell_volume 1016.70(5)
_computing_cell_refinement 'SAINT (Bruker AXS)'
_computing_data_collection 'APEX3 (Bruker AXS)'
_computing_data_reduction 'SAINT (Bruker AXS)'
_computing_molecular_graphics 'ShelXle (H?bschle et al., 2011)'
_computing_publication_material 'APEX3 (Bruker AXS)'
_computing_structure_refinement 'SHELXL-2014/7 (Sheldrick, 2014)'
_computing_structure_solution 'SHELXT (Sheldrick, 2015)'
_diffrn_ambient_temperature 93(2)
_diffrn_measured_fraction_theta_full 0.979
_diffrn_measured_fraction_theta_max 0.979
_diffrn_measurement_device_type 'Bruker D8 goniometer'
_diffrn_measurement_method 'omega scans'
_diffrn_radiation_type CuK\a
_diffrn_radiation_wavelength 1.54178
_diffrn_reflns_av_R_equivalents 0.0160
_diffrn_reflns_av_unetI/netI 0.0196
_diffrn_reflns_Laue_measured_fraction_full 0.979
_diffrn_reflns_Laue_measured_fraction_max 0.979
_diffrn_reflns_limit_h_max 11
_diffrn_reflns_limit_h_min -11
_diffrn_reflns_limit_k_max 11
_diffrn_reflns_limit_k_min -12
_diffrn_reflns_limit_l_max 12
_diffrn_reflns_limit_l_min -13
_diffrn_reflns_number 8263
_diffrn_reflns_point_group_measured_fraction_full 0.918
_diffrn_reflns_point_group_measured_fraction_max 0.906
_diffrn_reflns_theta_full 67.679
_diffrn_reflns_theta_max 72.450
_diffrn_reflns_theta_min 4.144
_diffrn_source 'rotating-anode X-ray tube'
_exptl_absorpt_coefficient_mu 0.692
_exptl_absorpt_correction_T_max 0.7536
_exptl_absorpt_correction_T_min 0.6463
_exptl_absorpt_correction_type 'Multi-scan (SADABS; Bruker, 2015)'
_exptl_crystal_colour white
_exptl_crystal_density_diffrn 1.285
_exptl_crystal_description Block
_exptl_crystal_F_000 420
_exptl_crystal_size_max 0.054
_exptl_crystal_size_mid 0.005
_exptl_crystal_size_min 0.001
_refine_diff_density_max 0.203
_refine_diff_density_min -0.129
_refine_diff_density_rms 0.031
_refine_ls_abs_structure_details
;
 Flack x determined using 1542 quotients [(I+)-(I-)]/[(I+)+(I-)]
 (Parsons, Flack and Wagner, Acta Cryst. B69 (2013) 249-259).
;
_refine_ls_abs_structure_Flack -0.04(4)
_refine_ls_extinction_method none
_refine_ls_goodness_of_fit_ref 1.079
_refine_ls_hydrogen_treatment mixed
_refine_ls_matrix_type full
_refine_ls_number_parameters 265
_refine_ls_number_reflns 3643
_refine_ls_number_restraints 2
_refine_ls_restrained_S_all 1.079
_refine_ls_R_factor_all 0.0252
_refine_ls_R_factor_gt 0.0250
_refine_ls_shift/su_max 0.000
_refine_ls_shift/su_mean 0.000
_refine_ls_structure_factor_coef Fsqd
_refine_ls_weighting_details 'w=1/[\s^2^(Fo^2^)+(0.0401P)^2^+0.1609P] where P=(Fo^2^+2Fc^2^)/3'
_refine_ls_weighting_scheme calc
_refine_ls_wR_factor_gt 0.0660
_refine_ls_wR_factor_ref 0.0670
_reflns_Friedel_coverage 0.745
_reflns_Friedel_fraction_full 0.849
_reflns_Friedel_fraction_max 0.824
_reflns_number_gt 3636
_reflns_number_total 3643
_reflns_threshold_expression 'I > 2\s(I)'
_cod_data_source_file jo6b02816_si_002.cif
_cod_data_source_block ukaji001_0m_a
_cod_depositor_comments 'Adding full bibliography for 4032158.cif.'
_cod_database_code 4032158
_shelx_shelxl_version_number 2014/7
_shelx_space_group_comment
;
The symmetry employed for this shelxl refinement is uniquely defined
by the following loop, which should always be used as a source of
symmetry information in preference to the above space-group names.
They are only intended as comments.
;

loop_
_space_group_symop_operation_xyz
'x, y, z'
'-x, y+1/2, -z'

loop_
_atom_site_label
_atom_site_type_symbol
_atom_site_fract_x
_atom_site_fract_y
_atom_site_fract_z
_atom_site_U_iso_or_equiv
_atom_site_adp_type
_atom_site_occupancy
_atom_site_site_symmetry_order
_atom_site_calc_flag
_atom_site_refinement_flags_posn
_atom_site_refinement_flags_adp
O001 O 0.13771(11) 0.33558(12) 0.77091(10) 0.0173(2) Uani 1 1 d . .
O002 O 0.32508(11) 0.40701(12) 0.90189(10) 0.0152(2) Uani 1 1 d . .
O003 O 0.73640(12) 0.21698(13) 0.93709(10) 0.0189(2) Uani 1 1 d . .
N001 N 0.12184(13) 0.50777(15) 0.91122(12) 0.0152(3) Uani 1 1 d D .
H00N H 0.173(2) 0.565(2) 0.9624(18) 0.018 Uiso 1 1 d D U
N002 N 0.63095(13) 0.29207(14) 0.74915(12) 0.0140(3) Uani 1 1 d . .
N003 N 0.65593(13) 0.29311(13) 0.61844(11) 0.0127(3) Uani 1 1 d . .
C007 C 0.18843(15) 0.41087(16) 0.85269(13) 0.0126(3) Uani 1 1 d . .
C008 C 0.72622(15) 0.22132(16) 0.82125(14) 0.0144(3) Uani 1 1 d . .
C009 C 0.51319(15) 0.34765(15) 0.42047(14) 0.0129(3) Uani 1 1 d . .
C00A C -0.03139(15) 0.63394(17) 0.75382(14) 0.0149(3) Uani 1 1 d . .
C00B C 0.51301(15) 0.30682(16) 0.55631(14) 0.0130(3) Uani 1 1 d . .
HB01 H 0.4600 0.2209 0.5630 0.016 Uiso 1 1 calc R U
C00C C -0.02309(15) 0.54549(16) 0.87025(14) 0.0144(3) Uani 1 1 d . .
HC01 H -0.0780 0.4615 0.8497 0.017 Uiso 1 1 calc R U
C00D C 0.41764(16) 0.31156(16) 0.85187(14) 0.0142(3) Uani 1 1 d . .
HD01 H 0.3625 0.2452 0.7988 0.017 Uiso 1 1 calc R U
HD02 H 0.4712 0.2625 0.9212 0.017 Uiso 1 1 calc R U
C00E C 0.51888(15) 0.38616(16) 0.77359(13) 0.0133(3) Uani 1 1 d . .
C00F C 0.58087(17) 0.51139(17) 0.83983(15) 0.0172(3) Uani 1 1 d . .
HF01 H 0.5052 0.5735 0.8557 0.021 Uiso 1 1 calc R U
HF02 H 0.6324 0.4855 0.9196 0.021 Uiso 1 1 calc R U
HF03 H 0.6448 0.5556 0.7867 0.021 Uiso 1 1 calc R U
C00G C 0.38909(17) 0.37183(16) 0.21473(14) 0.0170(3) Uani 1 1 d . .
HG01 H 0.3076 0.3567 0.1589 0.020 Uiso 1 1 calc R U
C00H C 0.50194(18) 0.44083(17) 0.17377(15) 0.0186(3) Uani 1 1 d . .
HH01 H 0.4971 0.4749 0.0906 0.022 Uiso 1 1 calc R U
C00I C 0.39499(16) 0.32476(16) 0.33722(14) 0.0151(3) Uani 1 1 d . .
HI01 H 0.3178 0.2766 0.3644 0.018 Uiso 1 1 calc R U
C00J C -0.09317(16) 0.58567(17) 0.63894(15) 0.0162(3) Uani 1 1 d . .
HJ01 H -0.1308 0.4972 0.6334 0.019 Uiso 1 1 calc R U
C00K C 0.81822(16) 0.15314(17) 0.73195(14) 0.0159(3) Uani 1 1 d . .
HK01 H 0.8364 0.0580 0.7556 0.019 Uiso 1 1 calc R U
HK02 H 0.9087 0.2008 0.7299 0.019 Uiso 1 1 calc R U
C00L C 0.72906(16) 0.16400(17) 0.60579(14) 0.0153(3) Uani 1 1 d . .
HL01 H 0.7883 0.1662 0.5351 0.018 Uiso 1 1 calc R U
HL02 H 0.6620 0.0884 0.5935 0.018 Uiso 1 1 calc R U
C00M C 0.62201(17) 0.45974(19) 0.25509(16) 0.0208(3) Uani 1 1 d . .
HM01 H 0.7008 0.5041 0.2266 0.025 Uiso 1 1 calc R U
C00N C -0.08299(16) 0.61457(18) 0.98126(14) 0.0184(3) Uani 1 1 d . .
HN01 H -0.1802 0.6412 0.9570 0.022 Uiso 1 1 calc R U
HN02 H -0.0800 0.5521 1.0522 0.022 Uiso 1 1 calc R U
HN03 H -0.0271 0.6946 1.0055 0.022 Uiso 1 1 calc R U
C00O C -0.09964(17) 0.66704(18) 0.53253(15) 0.0194(3) Uani 1 1 d . .
HO01 H -0.1407 0.6330 0.4547 0.023 Uiso 1 1 calc R U
C00P C 0.62745(16) 0.41401(18) 0.37810(15) 0.0179(3) Uani 1 1 d . .
HP01 H 0.7096 0.4281 0.4335 0.022 Uiso 1 1 calc R U
C00Q C -0.04682(17) 0.79706(19) 0.53897(16) 0.0204(3) Uani 1 1 d . .
HQ01 H -0.0524 0.8523 0.4663 0.025 Uiso 1 1 calc R U
C00R C 0.01456(17) 0.84571(19) 0.65339(16) 0.0218(3) Uani 1 1 d . .
HR01 H 0.0506 0.9348 0.6589 0.026 Uiso 1 1 calc R U
C00S C 0.45362(16) 0.41692(17) 0.63827(13) 0.0161(3) Uani 1 1 d . .
HS01 H 0.3501 0.4120 0.6330 0.019 Uiso 1 1 calc R U
HS02 H 0.4813 0.5076 0.6114 0.019 Uiso 1 1 calc R U
C00T C 0.02319(17) 0.76431(18) 0.75944(16) 0.0198(3) Uani 1 1 d . .
HT01 H 0.0667 0.7978 0.8366 0.024 Uiso 1 1 calc R U

loop_
_atom_site_aniso_label
_atom_site_aniso_U_11
_atom_site_aniso_U_22
_atom_site_aniso_U_33
_atom_site_aniso_U_23
_atom_site_aniso_U_13
_atom_site_aniso_U_12
O001 0.0162(5) 0.0195(6) 0.0157(5) -0.0044(4) -0.0005(4) -0.0013(5)
O002 0.0109(5) 0.0205(6) 0.0138(5) -0.0042(4) 0.0003(4) 0.0017(4)
O003 0.0188(5) 0.0239(6) 0.0134(5) 0.0041(5) -0.0010(4) 0.0036(5)
N001 0.0118(6) 0.0181(6) 0.0150(6) -0.0042(5) -0.0019(5) 0.0006(5)
N002 0.0143(6) 0.0178(7) 0.0102(6) 0.0020(5) 0.0029(5) 0.0040(5)
N003 0.0136(6) 0.0151(6) 0.0095(6) -0.0004(5) 0.0019(5) 0.0015(5)
C007 0.0121(7) 0.0158(7) 0.0097(6) 0.0023(6) 0.0003(5) -0.0016(6)
C008 0.0116(7) 0.0147(7) 0.0167(7) 0.0029(6) 0.0005(6) -0.0007(6)
C009 0.0157(7) 0.0113(7) 0.0117(7) -0.0010(6) 0.0015(5) 0.0016(6)
C00A 0.0105(6) 0.0174(8) 0.0168(7) -0.0022(6) 0.0015(5) 0.0016(6)
C00B 0.0120(7) 0.0144(7) 0.0126(7) 0.0017(5) 0.0005(5) 0.0013(5)
C00C 0.0097(7) 0.0170(8) 0.0163(7) -0.0030(6) -0.0006(5) -0.0012(6)
C00D 0.0140(7) 0.0137(7) 0.0150(7) 0.0007(6) 0.0019(5) 0.0022(6)
C00E 0.0128(7) 0.0150(8) 0.0120(7) 0.0012(6) 0.0006(5) 0.0036(6)
C00F 0.0193(7) 0.0159(8) 0.0168(7) -0.0002(6) 0.0040(6) -0.0013(6)
C00G 0.0203(8) 0.0169(8) 0.0130(7) -0.0029(6) -0.0024(6) 0.0022(6)
C00H 0.0241(8) 0.0213(8) 0.0106(7) 0.0021(6) 0.0034(6) 0.0041(7)
C00I 0.0160(7) 0.0136(7) 0.0158(7) -0.0012(6) 0.0014(6) -0.0011(6)
C00J 0.0140(7) 0.0171(8) 0.0176(7) -0.0040(6) 0.0019(5) 0.0017(6)
C00K 0.0125(7) 0.0163(8) 0.0187(7) 0.0012(6) 0.0010(6) 0.0023(6)
C00L 0.0152(7) 0.0147(7) 0.0159(7) -0.0006(6) 0.0016(5) 0.0026(6)
C00M 0.0183(8) 0.0270(9) 0.0176(8) 0.0058(7) 0.0046(6) -0.0011(7)
C00N 0.0145(7) 0.0251(9) 0.0157(7) -0.0031(6) 0.0016(6) 0.0008(6)
C00O 0.0177(8) 0.0248(9) 0.0156(7) -0.0030(6) 0.0017(6) 0.0031(6)
C00P 0.0147(7) 0.0235(8) 0.0152(7) 0.0030(6) -0.0010(6) -0.0007(6)
C00Q 0.0159(7) 0.0257(9) 0.0204(8) 0.0051(7) 0.0057(6) 0.0033(7)
C00R 0.0184(7) 0.0199(8) 0.0274(8) 0.0004(7) 0.0040(6) -0.0034(7)
C00S 0.0176(7) 0.0195(8) 0.0112(7) 0.0023(6) 0.0010(5) 0.0060(6)
C00T 0.0182(8) 0.0199(8) 0.0209(8) -0.0029(6) 0.0006(6) -0.0042(6)

loop_
_atom_type_symbol
_atom_type_description
_atom_type_scat_dispersion_real
_atom_type_scat_dispersion_imag
_atom_type_scat_source
C C 0.0181 0.0091 'International Tables Vol C Tables 4.2.6.8 and 6.1.1.4'
H H 0.0000 0.0000 'International Tables Vol C Tables 4.2.6.8 and 6.1.1.4'
N N 0.0311 0.0180 'International Tables Vol C Tables 4.2.6.8 and 6.1.1.4'
O O 0.0492 0.0322 'International Tables Vol C Tables 4.2.6.8 and 6.1.1.4'

loop_
_geom_angle_atom_site_label_1
_geom_angle_atom_site_label_2
_geom_angle_atom_site_label_3
_geom_angle
C007 O002 C00D 118.60(12)
C007 N001 C00C 121.53(13)
C007 N001 H00N 118.5(13)
C00C N001 H00N 118.1(14)
C008 N002 N003 113.36(12)
C008 N002 C00E 134.67(13)
N003 N002 C00E 111.18(11)
N002 N003 C00B 101.87(11)
N002 N003 C00L 101.98(11)
C00B N003 C00L 118.00(12)
O001 C007 N001 126.97(14)
O001 C007 O002 124.27(14)
N001 C007 O002 108.75(12)
O003 C008 N002 125.58(14)
O003 C008 C00K 128.40(14)
N002 C008 C00K 106.00(12)
C00P C009 C00I 119.10(14)
C00P C009 C00B 121.01(13)
C00I C009 C00B 119.82(13)
C00T C00A C00J 118.78(15)
C00T C00A C00C 120.69(14)
C00J C00A C00C 120.53(15)
N003 C00B C009 111.94(12)
N003 C00B C00S 100.74(12)
C009 C00B C00S 113.07(13)
N003 C00B HB01 110.3
C009 C00B HB01 110.3
C00S C00B HB01 110.3
N001 C00C C00A 111.51(12)
N001 C00C C00N 107.30(12)
C00A C00C C00N 112.57(13)
N001 C00C HC01 108.4
C00A C00C HC01 108.4
C00N C00C HC01 108.4
O002 C00D C00E 109.33(12)
O002 C00D HD01 109.8
C00E C00D HD01 109.8
O002 C00D HD02 109.8
C00E C00D HD02 109.8
HD01 C00D HD02 108.3
N002 C00E C00F 110.10(12)
N002 C00E C00D 107.62(12)
C00F C00E C00D 112.26(12)
N002 C00E C00S 101.25(11)
C00F C00E C00S 112.22(13)
C00D C00E C00S 112.72(12)
C00E C00F HF01 109.5
C00E C00F HF02 109.5
HF01 C00F HF02 109.5
C00E C00F HF03 109.5
HF01 C00F HF03 109.5
HF02 C00F HF03 109.5
C00H C00G C00I 120.20(15)
C00H C00G HG01 119.9
C00I C00G HG01 119.9
C00G C00H C00M 119.55(15)
C00G C00H HH01 120.2
C00M C00H HH01 120.2
C00G C00I C009 120.48(15)
C00G C00I HI01 119.8
C009 C00I HI01 119.8
C00O C00J C00A 120.19(16)
C00O C00J HJ01 119.9
C00A C00J HJ01 119.9
C008 C00K C00L 102.45(12)
C008 C00K HK01 111.3
C00L C00K HK01 111.3
C008 C00K HK02 111.3
C00L C00K HK02 111.3
HK01 C00K HK02 109.2
N003 C00L C00K 102.13(12)
N003 C00L HL01 111.3
C00K C00L HL01 111.3
N003 C00L HL02 111.3
C00K C00L HL02 111.3
HL01 C00L HL02 109.2
C00H C00M C00P 120.27(15)
C00H C00M HM01 119.9
C00P C00M HM01 119.9
C00C C00N HN01 109.5
C00C C00N HN02 109.5
HN01 C00N HN02 109.5
C00C C00N HN03 109.5
HN01 C00N HN03 109.5
HN02 C00N HN03 109.5
C00Q C00O C00J 120.80(15)
C00Q C00O HO01 119.6
C00J C00O HO01 119.6
C00M C00P C009 120.33(14)
C00M C00P HP01 119.8
C009 C00P HP01 119.8
C00O C00Q C00R 119.20(16)
C00O C00Q HQ01 120.4
C00R C00Q HQ01 120.4
C00T C00R C00Q 120.26(17)
C00T C00R HR01 119.9
C00Q C00R HR01 119.9
C00B C00S C00E 104.70(12)
C00B C00S HS01 110.8
C00E C00S HS01 110.8
C00B C00S HS02 110.8
C00E C00S HS02 110.8
HS01 C00S HS02 108.9
C00R C00T C00A 120.77(16)
C00R C00T HT01 119.6
C00A C00T HT01 119.6

loop_
_geom_bond_atom_site_label_1
_geom_bond_atom_site_label_2
_geom_bond_distance
O001 C007 1.2177(19)
O002 C007 1.3654(17)
O002 C00D 1.4376(18)
O003 C008 1.2367(18)
N001 C007 1.344(2)
N001 C00C 1.4655(19)
N001 H00N 0.901(18)
N002 C008 1.338(2)
N002 N003 1.4438(17)
N002 C00E 1.4670(19)
N003 C00B 1.4715(18)
N003 C00L 1.475(2)
C008 C00K 1.522(2)
C009 C00P 1.392(2)
C009 C00I 1.392(2)
C009 C00B 1.512(2)
C00A C00T 1.396(2)
C00A C00J 1.399(2)
C00A C00C 1.522(2)
C00B C00S 1.546(2)
C00B HB01 1.0000
C00C C00N 1.532(2)
C00C HC01 1.0000
C00D C00E 1.534(2)
C00D HD01 0.9900
C00D HD02 0.9900
C00E C00F 1.525(2)
C00E C00S 1.5538(19)
C00F HF01 0.9800
C00F HF02 0.9800
C00F HF03 0.9800
C00G C00H 1.388(2)
C00G C00I 1.390(2)
C00G HG01 0.9500
C00H C00M 1.389(2)
C00H HH01 0.9500
C00I HI01 0.9500
C00J C00O 1.395(2)
C00J HJ01 0.9500
C00K C00L 1.533(2)
C00K HK01 0.9900
C00K HK02 0.9900
C00L HL01 0.9900
C00L HL02 0.9900
C00M C00P 1.391(2)
C00M HM01 0.9500
C00N HN01 0.9800
C00N HN02 0.9800
C00N HN03 0.9800
C00O C00Q 1.387(3)
C00O HO01 0.9500
C00P HP01 0.9500
C00Q C00R 1.395(3)
C00Q HQ01 0.9500
C00R C00T 1.391(2)
C00R HR01 0.9500
C00S HS01 0.9900
C00S HS02 0.9900
C00T HT01 0.9500
